data_7109369
loop_
_publ_author_name
'Tao Guo'
'Ran Song'
'Bin-Hua Yuan'
'Xiao-Yang Chen'
'Xing-Wen Sun'
'Guo-Qiang Lin'

_publ_section_title
;
 Highly efficient asymmetric construction of quaternary carbon-containing
 homoallylic and homopropargylic amines
;
_journal_name_full Chem.Commun.
_journal_page_first 5402
_journal_paper_doi 10.1039/c3cc42481b
_journal_volume 49
_journal_year 2013
_chemical_absolute_configuration rm
_chemical_formula_sum 'C19 H29 N O3 S'
_chemical_formula_weight 351.49
_chemical_name_systematic
;
?
;
_space_group_IT_number 4
_symmetry_cell_setting monoclinic
_symmetry_space_group_name_Hall 'P 2yb'
_symmetry_space_group_name_H-M 'P 1 21 1'
_atom_sites_solution_hydrogens geom
_atom_sites_solution_primary direct
_atom_sites_solution_secondary difmap
_audit_creation_method SHELXL-97
_cell_angle_alpha 90.00
_cell_angle_beta 108.969(2)
_cell_angle_gamma 90.00
_cell_formula_units_Z 2
_cell_length_a 9.2088(19)
_cell_length_b 10.632(2)
_cell_length_c 10.884(2)
_cell_measurement_reflns_used 2357
_cell_measurement_temperature 296(2)
_cell_measurement_theta_max 26.37
_cell_measurement_theta_min 2.34
_cell_volume 1007.8(3)
_computing_cell_refinement 'Bruker SAINT'
_computing_data_collection 'Bruker APEX2'
_computing_data_reduction 'Bruker SAINT'
_computing_molecular_graphics 'Bruker SHELXTL'
_computing_publication_material 'Bruker SHELXTL'
_computing_structure_refinement 'SHELXL-97 (Sheldrick, 1997)'
_computing_structure_solution 'SHELXS-97 (Sheldrick, 1990)'
_diffrn_ambient_temperature 296(2)
_diffrn_measured_fraction_theta_full 0.994
_diffrn_measured_fraction_theta_max 0.994
_diffrn_measurement_device_type 'Bruker APEX-II CCD'
_diffrn_measurement_method '\f and \w scans'
_diffrn_radiation_monochromator graphite
_diffrn_radiation_source 'fine-focus sealed tube'
_diffrn_radiation_type MoK\a
_diffrn_radiation_wavelength 0.71073
_diffrn_reflns_av_R_equivalents 0.0186
_diffrn_reflns_av_sigmaI/netI 0.0357
_diffrn_reflns_limit_h_max 9
_diffrn_reflns_limit_h_min -11
_diffrn_reflns_limit_k_max 10
_diffrn_reflns_limit_k_min -12
_diffrn_reflns_limit_l_max 12
_diffrn_reflns_limit_l_min -13
_diffrn_reflns_number 5155
_diffrn_reflns_theta_full 25.51
_diffrn_reflns_theta_max 25.51
_diffrn_reflns_theta_min 2.34
_diffrn_standards_number 0
_exptl_absorpt_coefficient_mu 0.176
_exptl_absorpt_correction_T_max 0.7457
_exptl_absorpt_correction_T_min 0.6837
_exptl_absorpt_correction_type multi-scan
_exptl_crystal_colour colorless
_exptl_crystal_density_diffrn 1.158
_exptl_crystal_density_method 'not measured'
_exptl_crystal_F_000 380
_exptl_crystal_size_max 0.26
_exptl_crystal_size_mid 0.25
_exptl_crystal_size_min 0.23
_refine_diff_density_max 0.216
_refine_diff_density_min -0.256
_refine_diff_density_rms 0.039
_refine_ls_abs_structure_details 'Flack H D (1983), Acta Cryst. A39, 876-881'
_refine_ls_abs_structure_Flack -0.03(9)
_refine_ls_extinction_coef 0.031(3)
_refine_ls_extinction_expression Fc^*^=kFc[1+0.001xFc^2^\l^3^/sin(2\q)]^-1/4^
_refine_ls_extinction_method SHELXL
_refine_ls_goodness_of_fit_ref 1.100
_refine_ls_hydrogen_treatment mixed
_refine_ls_matrix_type full
_refine_ls_number_parameters 224
_refine_ls_number_reflns 3380
_refine_ls_number_restraints 1
_refine_ls_restrained_S_all 1.099
_refine_ls_R_factor_all 0.0427
_refine_ls_R_factor_gt 0.0358
_refine_ls_shift/su_max 0.000
_refine_ls_shift/su_mean 0.000
_refine_ls_structure_factor_coef Fsqd
_refine_ls_weighting_details 'calc w=1/[\s^2^(Fo^2^)+(0.0401P)^2^+0.2920P] where P=(Fo^2^+2Fc^2^)/3'
_refine_ls_weighting_scheme calc
_refine_ls_wR_factor_gt 0.0874
_refine_ls_wR_factor_ref 0.1060
_reflns_number_gt 3036
_reflns_number_total 3380
_reflns_threshold_expression >2sigma(I)
_cod_data_source_file c3cc42481b.txt
_cod_data_source_block gt262_0m
_cod_original_cell_volume 1007.8(4)
_cod_original_sg_symbol_H-M P2(1)
_cod_database_code 7109369

loop_
_symmetry_equiv_pos_as_xyz
'x, y, z'
'-x, y+1/2, -z'

loop_
_atom_site_label
_atom_site_type_symbol
_atom_site_fract_x
_atom_site_fract_y
_atom_site_fract_z
_atom_site_U_iso_or_equiv
_atom_site_adp_type
_atom_site_occupancy
_atom_site_symmetry_multiplicity
_atom_site_calc_flag
_atom_site_refinement_flags
S1 S -0.02705(7) 0.16656(7) 0.79175(6) 0.0488(2) Uani 1 1 d .
O2 O 0.1072(2) 0.34962(19) 0.64944(18) 0.0523(5) Uani 1 1 d .
N1 N -0.1563(2) 0.1955(2) 0.6481(2) 0.0433(6) Uani 1 1 d .
H1 H -0.2206 0.1373 0.6115 0.052 Uiso 1 1 calc R
C11 C -0.1654(3) 0.3167(3) 0.5806(2) 0.0411(6) Uani 1 1 d .
C7 C 0.2249(3) 0.4204(3) 0.6421(3) 0.0438(6) Uani 1 1 d .
O1 O 0.0910(2) 0.0786(2) 0.7761(2) 0.0699(7) Uani 1 1 d .
C6 C 0.3514(3) 0.4267(3) 0.7685(3) 0.0456(6) Uani 1 1 d .
O3 O 0.2252(2) 0.4738(2) 0.5458(2) 0.0596(6) Uani 1 1 d .
C13 C -0.3146(3) 0.3105(3) 0.4604(3) 0.0485(7) Uani 1 1 d .
H13 H -0.2998 0.2429 0.4044 0.058 Uiso 1 1 calc R
C8 C -0.0270(3) 0.3375(3) 0.5325(2) 0.0440(6) Uani 1 1 d .
H8 H -0.0414 0.4158 0.4825 0.053 Uiso 1 1 calc R
C16 C -0.1459(3) 0.0718(3) 0.8656(3) 0.0545(8) Uani 1 1 d .
C1 C 0.3608(3) 0.3473(3) 0.8705(3) 0.0576(8) Uani 1 1 d .
H1A H 0.2869 0.2852 0.8616 0.069 Uiso 1 1 calc R
C9 C 0.0007(3) 0.2319(3) 0.4523(3) 0.0535(7) Uani 1 1 d .
H9 H 0.0436 0.1580 0.4944 0.064 Uiso 1 1 calc R
C5 C 0.4645(3) 0.5173(3) 0.7823(3) 0.0590(8) Uani 1 1 d .
H5 H 0.4601 0.5700 0.7129 0.071 Uiso 1 1 calc R
C4 C 0.5823(4) 0.5295(4) 0.8971(4) 0.0662(9) Uani 1 1 d .
H4 H 0.6574 0.5904 0.9053 0.079 Uiso 1 1 calc R
C3 C 0.5901(4) 0.4519(4) 1.0007(3) 0.0664(9) Uani 1 1 d .
H3 H 0.6688 0.4619 1.0793 0.080 Uiso 1 1 calc R
C12 C -0.1744(4) 0.4240(3) 0.6723(3) 0.0580(8) Uani 1 1 d .
H12A H -0.2635 0.4129 0.6986 0.087 Uiso 1 1 calc R
H12B H -0.1814 0.5031 0.6281 0.087 Uiso 1 1 calc R
H12C H -0.0840 0.4233 0.7476 0.087 Uiso 1 1 calc R
C15 C -0.4571(3) 0.2770(4) 0.4955(4) 0.0730(10) Uani 1 1 d .
H15A H -0.4806 0.3444 0.5446 0.110 Uiso 1 1 calc R
H15B H -0.4383 0.2014 0.5465 0.110 Uiso 1 1 calc R
H15C H -0.5421 0.2640 0.4174 0.110 Uiso 1 1 calc R
C2 C 0.4812(4) 0.3598(4) 0.9874(4) 0.0701(10) Uani 1 1 d .
H2 H 0.4878 0.3058 1.0562 0.084 Uiso 1 1 calc R
C14 C -0.3444(4) 0.4314(4) 0.3789(3) 0.0719(10) Uani 1 1 d .
H14A H -0.4338 0.4205 0.3038 0.108 Uiso 1 1 calc R
H14B H -0.2572 0.4493 0.3518 0.108 Uiso 1 1 calc R
H14C H -0.3608 0.5001 0.4302 0.108 Uiso 1 1 calc R
C17 C -0.0338(5) 0.0292(5) 0.9965(4) 0.0958(15) Uani 1 1 d .
H17A H 0.0126 0.1016 1.0467 0.144 Uiso 1 1 calc R
H17B H 0.0446 -0.0226 0.9822 0.144 Uiso 1 1 calc R
H17C H -0.0883 -0.0181 1.0427 0.144 Uiso 1 1 calc R
C19 C -0.2658(5) 0.1569(5) 0.8844(4) 0.0945(13) Uani 1 1 d .
H19A H -0.3468 0.1676 0.8032 0.142 Uiso 1 1 calc R
H19B H -0.2210 0.2373 0.9151 0.142 Uiso 1 1 calc R
H19C H -0.3068 0.1208 0.9470 0.142 Uiso 1 1 calc R
C10 C -0.0321(4) 0.2377(4) 0.3259(3) 0.0745(10) Uani 1 1 d .
H10A H -0.0751 0.3105 0.2814 0.089 Uiso 1 1 calc R
H10B H -0.0125 0.1691 0.2807 0.089 Uiso 1 1 calc R
C18 C -0.2143(4) -0.0396(4) 0.7827(4) 0.0763(10) Uani 1 1 d .
H18A H -0.2724 -0.0885 0.8245 0.114 Uiso 1 1 calc R
H18B H -0.1337 -0.0904 0.7709 0.114 Uiso 1 1 calc R
H18C H -0.2806 -0.0113 0.6997 0.114 Uiso 1 1 calc R

loop_
_atom_site_aniso_label
_atom_site_aniso_U_11
_atom_site_aniso_U_22
_atom_site_aniso_U_33
_atom_site_aniso_U_23
_atom_site_aniso_U_13
_atom_site_aniso_U_12
S1 0.0388(3) 0.0631(5) 0.0378(3) 0.0049(3) 0.0034(2) -0.0041(3)
O2 0.0387(10) 0.0669(14) 0.0426(11) 0.0096(9) 0.0012(8) -0.0086(9)
N1 0.0360(11) 0.0497(15) 0.0379(12) -0.0016(9) 0.0033(9) -0.0049(9)
C11 0.0391(14) 0.0435(15) 0.0360(14) -0.0030(11) 0.0060(10) 0.0013(11)
C7 0.0368(14) 0.0439(15) 0.0490(16) 0.0045(13) 0.0117(11) 0.0058(12)
O1 0.0412(11) 0.0897(17) 0.0777(16) 0.0272(13) 0.0177(11) 0.0162(11)
C6 0.0341(13) 0.0496(17) 0.0507(16) -0.0011(13) 0.0107(11) 0.0029(12)
O3 0.0524(12) 0.0689(14) 0.0534(12) 0.0183(11) 0.0113(10) -0.0050(10)
C13 0.0398(15) 0.0635(19) 0.0367(15) -0.0022(13) 0.0050(11) 0.0045(13)
C8 0.0391(14) 0.0479(16) 0.0366(14) 0.0049(12) 0.0007(11) 0.0005(12)
C16 0.0497(16) 0.071(2) 0.0419(16) 0.0074(14) 0.0136(12) -0.0023(15)
C1 0.0434(16) 0.072(2) 0.0512(18) 0.0046(16) 0.0072(13) -0.0083(15)
C9 0.0529(17) 0.0520(18) 0.0568(19) 0.0056(15) 0.0194(14) 0.0040(14)
C5 0.0452(16) 0.060(2) 0.067(2) 0.0069(16) 0.0105(15) -0.0020(14)
C4 0.0435(17) 0.066(2) 0.080(2) -0.0099(19) 0.0078(16) -0.0077(14)
C3 0.0449(17) 0.093(3) 0.0509(19) -0.0157(18) 0.0016(14) 0.0019(17)
C12 0.0650(19) 0.0520(18) 0.0531(18) -0.0084(14) 0.0138(15) 0.0029(15)
C15 0.0439(19) 0.099(3) 0.070(2) 0.0059(19) 0.0101(16) -0.0012(17)
C2 0.0523(19) 0.098(3) 0.0508(19) 0.0075(18) 0.0037(15) -0.0040(18)
C14 0.056(2) 0.090(3) 0.059(2) 0.0220(19) 0.0023(16) 0.0092(18)
C17 0.080(3) 0.137(4) 0.058(2) 0.038(3) 0.0072(19) -0.014(3)
C19 0.101(3) 0.100(3) 0.109(3) 0.016(3) 0.071(3) 0.011(3)
C10 0.093(3) 0.076(2) 0.060(2) -0.0037(19) 0.032(2) 0.007(2)
C18 0.075(2) 0.079(2) 0.079(3) 0.001(2) 0.031(2) -0.019(2)

loop_
_atom_type_symbol
_atom_type_description
_atom_type_scat_dispersion_real
_atom_type_scat_dispersion_imag
_atom_type_scat_source
C C 0.0033 0.0016 'International Tables Vol C Tables 4.2.6.8 and 6.1.1.4'
H H 0.0000 0.0000 'International Tables Vol C Tables 4.2.6.8 and 6.1.1.4'
N N 0.0061 0.0033 'International Tables Vol C Tables 4.2.6.8 and 6.1.1.4'
O O 0.0106 0.0060 'International Tables Vol C Tables 4.2.6.8 and 6.1.1.4'
S S 0.1246 0.1234 'International Tables Vol C Tables 4.2.6.8 and 6.1.1.4'

loop_
_geom_angle_atom_site_label_1
_geom_angle_atom_site_label_2
_geom_angle_atom_site_label_3
_geom_angle
O1 S1 N1 109.69(13)
O1 S1 C16 105.36(14)
N1 S1 C16 99.56(12)
C7 O2 C8 117.9(2)
C11 N1 S1 122.74(17)
C11 N1 H1 118.6
S1 N1 H1 118.6
N1 C11 C12 109.4(2)
N1 C11 C8 112.0(2)
C12 C11 C8 109.8(2)
N1 C11 C13 105.9(2)
C12 C11 C13 111.0(2)
C8 C11 C13 108.7(2)
O3 C7 O2 123.5(3)
O3 C7 C6 124.5(3)
O2 C7 C6 112.0(2)
C1 C6 C5 119.3(3)
C1 C6 C7 123.0(3)
C5 C6 C7 117.7(3)
C14 C13 C15 109.5(3)
C14 C13 C11 113.1(3)
C15 C13 C11 113.3(3)
C14 C13 H13 106.8
C15 C13 H13 106.8
C11 C13 H13 106.8
O2 C8 C9 108.6(2)
O2 C8 C11 105.9(2)
C9 C8 C11 114.1(2)
O2 C8 H8 109.4
C9 C8 H8 109.4
C11 C8 H8 109.4
C19 C16 C18 112.1(3)
C19 C16 C17 110.9(3)
C18 C16 C17 110.5(3)
C19 C16 S1 107.3(2)
C18 C16 S1 111.2(2)
C17 C16 S1 104.5(2)
C6 C1 C2 120.0(3)
C6 C1 H1A 120.0
C2 C1 H1A 120.0
C10 C9 C8 123.6(3)
C10 C9 H9 118.2
C8 C9 H9 118.2
C4 C5 C6 120.5(3)
C4 C5 H5 119.7
C6 C5 H5 119.7
C5 C4 C3 120.3(3)
C5 C4 H4 119.8
C3 C4 H4 119.8
C2 C3 C4 119.8(3)
C2 C3 H3 120.1
C4 C3 H3 120.1
C11 C12 H12A 109.5
C11 C12 H12B 109.5
H12A C12 H12B 109.5
C11 C12 H12C 109.5
H12A C12 H12C 109.5
H12B C12 H12C 109.5
C13 C15 H15A 109.5
C13 C15 H15B 109.5
H15A C15 H15B 109.5
C13 C15 H15C 109.5
H15A C15 H15C 109.5
H15B C15 H15C 109.5
C3 C2 C1 120.0(3)
C3 C2 H2 120.0
C1 C2 H2 120.0
C13 C14 H14A 109.5
C13 C14 H14B 109.5
H14A C14 H14B 109.5
C13 C14 H14C 109.5
H14A C14 H14C 109.5
H14B C14 H14C 109.5
C16 C17 H17A 109.5
C16 C17 H17B 109.5
H17A C17 H17B 109.5
C16 C17 H17C 109.5
H17A C17 H17C 109.5
H17B C17 H17C 109.5
C16 C19 H19A 109.5
C16 C19 H19B 109.5
H19A C19 H19B 109.5
C16 C19 H19C 109.5
H19A C19 H19C 109.5
H19B C19 H19C 109.5
C9 C10 H10A 120.0
C9 C10 H10B 120.0
H10A C10 H10B 120.0
C16 C18 H18A 109.5
C16 C18 H18B 109.5
H18A C18 H18B 109.5
C16 C18 H18C 109.5
H18A C18 H18C 109.5
H18B C18 H18C 109.5

loop_
_geom_bond_atom_site_label_1
_geom_bond_atom_site_label_2
_geom_bond_distance
S1 O1 1.485(2)
S1 N1 1.657(2)
S1 C16 1.852(3)
O2 C7 1.343(3)
O2 C8 1.463(3)
N1 C11 1.472(3)
N1 H1 0.8600
C11 C12 1.535(4)
C11 C8 1.544(4)
C11 C13 1.561(3)
C7 O3 1.193(3)
C7 C6 1.487(4)
C6 C1 1.375(4)
C6 C5 1.391(4)
C13 C14 1.535(5)
C13 C15 1.523(4)
C13 H13 0.9800
C8 C9 1.494(4)
C8 H8 0.9800
C16 C19 1.493(5)
C16 C18 1.498(5)
C16 C17 1.531(4)
C1 C2 1.396(4)
C1 H1A 0.9300
C9 C10 1.311(4)
C9 H9 0.9300
C5 C4 1.369(4)
C5 H5 0.9300
C4 C3 1.381(5)
C4 H4 0.9300
C3 C2 1.376(5)
C3 H3 0.9300
C12 H12A 0.9600
C12 H12B 0.9600
C12 H12C 0.9600
C15 H15A 0.9600
C15 H15B 0.9600
C15 H15C 0.9600
C2 H2 0.9300
C14 H14A 0.9600
C14 H14B 0.9600
C14 H14C 0.9600
C17 H17A 0.9600
C17 H17B 0.9600
C17 H17C 0.9600
C19 H19A 0.9600
C19 H19B 0.9600
C19 H19C 0.9600
C10 H10A 0.9300
C10 H10B 0.9300
C18 H18A 0.9600
C18 H18B 0.9600
C18 H18C 0.9600

loop_
_geom_hbond_atom_site_label_D
_geom_hbond_atom_site_label_H
_geom_hbond_atom_site_label_A
_geom_hbond_distance_DH
_geom_hbond_distance_HA
_geom_hbond_distance_DA
_geom_hbond_angle_DHA
_geom_hbond_site_symmetry_A
N1 H1 O3 0.86 2.43 3.089(3) 133.8 2_546

loop_
_geom_torsion_atom_site_label_1
_geom_torsion_atom_site_label_2
_geom_torsion_atom_site_label_3
_geom_torsion_atom_site_label_4
_geom_torsion
O1 S1 N1 C11 -107.4(2)
C16 S1 N1 C11 142.4(2)
S1 N1 C11 C12 -52.7(3)
S1 N1 C11 C8 69.4(3)
S1 N1 C11 C13 -172.33(18)
C8 O2 C7 O3 0.3(4)
C8 O2 C7 C6 178.7(2)
O3 C7 C6 C1 -167.9(3)
O2 C7 C6 C1 13.7(4)
O3 C7 C6 C5 11.8(4)
O2 C7 C6 C5 -166.5(3)
N1 C11 C13 C14 179.0(2)
C12 C11 C13 C14 60.4(3)
C8 C11 C13 C14 -60.5(3)
N1 C11 C13 C15 53.7(3)
C12 C11 C13 C15 -65.0(3)
C8 C11 C13 C15 174.1(3)
C7 O2 C8 C9 86.1(3)
C7 O2 C8 C11 -151.0(2)
N1 C11 C8 O2 -66.5(3)
C12 C11 C8 O2 55.3(3)
C13 C11 C8 O2 176.8(2)
N1 C11 C8 C9 52.8(3)
C12 C11 C8 C9 174.6(2)
C13 C11 C8 C9 -63.8(3)
O1 S1 C16 C19 179.5(2)
N1 S1 C16 C19 -66.9(3)
O1 S1 C16 C18 -57.6(3)
N1 S1 C16 C18 56.0(3)
O1 S1 C16 C17 61.7(3)
N1 S1 C16 C17 175.3(3)
C5 C6 C1 C2 1.4(5)
C7 C6 C1 C2 -178.8(3)
O2 C8 C9 C10 -136.7(3)
C11 C8 C9 C10 105.5(4)
C1 C6 C5 C4 -1.5(5)
C7 C6 C5 C4 178.7(3)
C6 C5 C4 C3 0.0(5)
C5 C4 C3 C2 1.7(6)
C4 C3 C2 C1 -1.8(6)
C6 C1 C2 C3 0.3(5)
